data_4134551
loop_
_publ_author_name
'Qu, Yongzheng'
'Wang, Zheyuan'
'Zhang, Zhongchao'
'Zhang, Wendou'
'Huang, Jun'
'Yang, Zhen'

_publ_section_title
;
 Asymmetric Total Synthesis of (+)-Waihoensene.
;
_journal_name_full 'Journal of the American Chemical Society'
_journal_paper_doi 10.1021/jacs.0c02143
_journal_year 2020
_chemical_formula_moiety 'C19 H28 O3'
_chemical_formula_sum 'C19 H28 O3'
_chemical_formula_weight 304.41
_space_group_crystal_system monoclinic
_space_group_IT_number 14
_space_group_name_Hall '-P 2yn'
_space_group_name_H-M_alt 'P 1 21/n 1'
_atom_sites_solution_hydrogens mixed
_atom_sites_solution_primary dual
_audit_creation_date 2018-08-16
_audit_creation_method
;
Olex2 1.2
(compiled 2018.05.29 svn.r3508 for OlexSys, GUI svn.r5506)
;
_cell_angle_alpha 90
_cell_angle_beta 106.200(3)
_cell_angle_gamma 90
_cell_formula_units_Z 4
_cell_length_a 10.2573(3)
_cell_length_b 11.5170(3)
_cell_length_c 14.0879(3)
_cell_measurement_reflns_used 3704
_cell_measurement_temperature 120.00(10)
_cell_measurement_theta_max 73.4520
_cell_measurement_theta_min 3.7870
_cell_volume 1598.17(8)
_computing_cell_refinement 'CrysAlisPro 1.171.38.43f (Rigaku OD, 2015)'
_computing_data_collection 'CrysAlisPro 1.171.38.43f (Rigaku OD, 2015)'
_computing_data_reduction 'CrysAlisPro 1.171.38.43f (Rigaku OD, 2015)'
_computing_molecular_graphics 'Olex2 (Dolomanov et al., 2009)'
_computing_publication_material 'Olex2 (Dolomanov et al., 2009)'
_computing_structure_refinement 'ShelXL (Sheldrick, 2015)'
_computing_structure_solution 'ShelXT (Sheldrick, 2015)'
_diffrn_ambient_environment N~2~
_diffrn_ambient_temperature 120.00(10)
_diffrn_detector 'CCD plate'
_diffrn_detector_area_resol_mean 5.2684
_diffrn_detector_type AtlasS2
_diffrn_measured_fraction_theta_full 0.998
_diffrn_measured_fraction_theta_max 0.966
_diffrn_measurement_details
;
List of Runs (angles in degrees, time in seconds):

  # Type    Start    End  Width  t~exp~   \w     \q     \k     \f   Frames
--------------------------------------------------------------------------
  1  \w      6.00  32.00   1.00    1.00    --  -40.98  57.00 -90.00   26
  2  \w     26.00  89.00   1.00    1.00    --   40.98-125.00 -60.00   63
  3  \w     35.00 126.00   1.00    1.00    --  106.95 -45.00 -90.00   91
  4  \w     80.00 105.00   1.00    1.00    --  106.95  30.00-150.00   25
  5  \w    109.00 158.00   1.00    1.00    --  106.95  30.00-150.00   49
  6  \w     80.00 178.00   1.00    1.00    --  106.95  61.00  60.00   98
  7  \w    138.00 166.00   1.00    1.00    --  106.95 125.00 150.00   28
  8  \w    144.00 169.00   1.00    1.00    --  106.95 125.00  90.00   25
  9  \w    104.00 131.00   1.00    1.00    --  106.95 125.00  90.00   27
 10  \w     51.00 150.00   1.00    1.00    --  106.95 -15.00  30.00   99
 11  \w     23.00  76.00   1.00    1.00    --   40.98-125.00  90.00   53
 12  \w   -108.00 -15.00   1.00    1.00    --  -40.98 -57.00 120.00   93
;
_diffrn_measurement_device 'four-circle diffractometer'
_diffrn_measurement_device_type 'SuperNova, Dual, Cu at zero, AtlasS2'
_diffrn_measurement_method '\w scans'
_diffrn_orient_matrix_type 'CrysAlisPro convention (1999,Acta A55,543-557)'
_diffrn_orient_matrix_UB_11 -0.0807165000
_diffrn_orient_matrix_UB_12 -0.1142544000
_diffrn_orient_matrix_UB_13 -0.0116194000
_diffrn_orient_matrix_UB_21 -0.0020369000
_diffrn_orient_matrix_UB_22 0.0077513000
_diffrn_orient_matrix_UB_23 0.1087606000
_diffrn_orient_matrix_UB_31 -0.1338280000
_diffrn_orient_matrix_UB_32 0.0692485000
_diffrn_orient_matrix_UB_33 -0.0317916000
_diffrn_radiation_monochromator mirror
_diffrn_radiation_probe x-ray
_diffrn_radiation_type CuK\a
_diffrn_radiation_wavelength 1.54184
_diffrn_reflns_av_R_equivalents 0.0220
_diffrn_reflns_av_unetI/netI 0.0254
_diffrn_reflns_Laue_measured_fraction_full 0.998
_diffrn_reflns_Laue_measured_fraction_max 0.966
_diffrn_reflns_limit_h_max 12
_diffrn_reflns_limit_h_min -12
_diffrn_reflns_limit_k_max 13
_diffrn_reflns_limit_k_min -14
_diffrn_reflns_limit_l_max 17
_diffrn_reflns_limit_l_min -17
_diffrn_reflns_number 6102
_diffrn_reflns_point_group_measured_fraction_full 0.998
_diffrn_reflns_point_group_measured_fraction_max 0.966
_diffrn_reflns_theta_full 67.684
_diffrn_reflns_theta_max 73.637
_diffrn_reflns_theta_min 4.759
_diffrn_source 'micro-focus sealed X-ray tube'
_diffrn_source_type 'SuperNova (Cu) X-ray Source'
_exptl_absorpt_coefficient_mu 0.660
_exptl_absorpt_correction_T_max 1.00000
_exptl_absorpt_correction_T_min 0.64474
_exptl_absorpt_correction_type multi-scan
_exptl_absorpt_process_details
;
CrysAlisPro 1.171.38.43f (Rigaku Oxford Diffraction, 2015)
Empirical absorption correction using spherical harmonics,
 implemented in SCALE3 ABSPACK scaling algorithm.
;
_exptl_crystal_colour colourless
_exptl_crystal_colour_primary colourless
_exptl_crystal_density_diffrn 1.265
_exptl_crystal_description block
_exptl_crystal_F_000 664
_exptl_crystal_size_max 0.15
_exptl_crystal_size_mid 0.13
_exptl_crystal_size_min 0.12
_refine_diff_density_max 0.272
_refine_diff_density_min -0.252
_refine_diff_density_rms 0.053
_refine_ls_extinction_method none
_refine_ls_goodness_of_fit_ref 1.028
_refine_ls_hydrogen_treatment mixed
_refine_ls_matrix_type full
_refine_ls_number_parameters 209
_refine_ls_number_reflns 3129
_refine_ls_number_restraints 0
_refine_ls_restrained_S_all 1.028
_refine_ls_R_factor_all 0.0498
_refine_ls_R_factor_gt 0.0471
_refine_ls_shift/su_max 0.000
_refine_ls_shift/su_mean 0.000
_refine_ls_structure_factor_coef Fsqd
_refine_ls_weighting_details 'w=1/[\s^2^(Fo^2^)+(0.0777P)^2^+0.4571P] where P=(Fo^2^+2Fc^2^)/3'
_refine_ls_weighting_scheme calc
_refine_ls_wR_factor_gt 0.1249
_refine_ls_wR_factor_ref 0.1283
_reflns_Friedel_coverage 0.000
_reflns_number_gt 2878
_reflns_number_total 3129
_reflns_threshold_expression 'I > 2\s(I)'
_cod_data_source_file ja0c02143_si_003.cif
_cod_data_source_block qyz
_cod_original_cell_volume 1598.16(8)
_cod_database_code 4134551
_shelx_shelxl_version_number 2018/3
_shelx_space_group_comment
;
The symmetry employed for this shelxl refinement is uniquely defined
by the following loop, which should always be used as a source of
symmetry information in preference to the above space-group names.
They are only intended as comments.
;
_reflns_odcompleteness_completeness 99.90
_reflns_odcompleteness_iscentric 1
_reflns_odcompleteness_theta 66.97
_olex2_refinement_description
;
1. Fixed Uiso
 At 1.2 times of:
  All C(H,H) groups
 At 1.5 times of:
  All C(H,H,H) groups
2.a Secondary CH2 refined with riding coordinates:
 C10(H10A,H10B), C15(H15A,H15B), C8(H8A,H8B), C14(H14A,H14B), C5(H5A,H5B),
 C19(H19A,H19B), C7(H7A,H7B), C3(H3A,H3B), C12(H12A,H12B), C4(H4A,H4B)
2.b Idealised Me refined as rotating group:
 C16(H16A,H16B,H16C), C17(H17A,H17B,H17C)
;
_olex2_submission_special_instructions 'No special instructions were received'
_oxdiff_exptl_absorpt_empirical_details
;
Empirical correction (ABSPACK) includes:
- Absorption correction using spherical harmonics
- Frame scaling
- Detector area scaling
;
_oxdiff_exptl_absorpt_empirical_full_max 1.488
_oxdiff_exptl_absorpt_empirical_full_min 0.623

loop_
_space_group_symop_operation_xyz
'x, y, z'
'-x+1/2, y+1/2, -z+1/2'
'-x, -y, -z'
'x-1/2, -y-1/2, z-1/2'

loop_
_atom_site_label
_atom_site_type_symbol
_atom_site_fract_x
_atom_site_fract_y
_atom_site_fract_z
_atom_site_U_iso_or_equiv
_atom_site_adp_type
_atom_site_occupancy
_atom_site_site_symmetry_order
_atom_site_calc_flag
_atom_site_refinement_flags_posn
_atom_site_refinement_flags_adp
_atom_site_refinement_flags_occupancy
_atom_site_disorder_assembly
_atom_site_disorder_group
O3 O 0.43932(10) 0.52569(9) 0.33989(7) 0.0288(2) Uani 1 1 d . . . . .
O1 O 0.72192(11) 0.90506(9) 0.22775(8) 0.0342(3) Uani 1 1 d . . . . .
O2 O 0.34674(11) 0.61109(10) 0.19028(7) 0.0365(3) Uani 1 1 d . . . . .
C10 C 0.58555(13) 0.64876(11) 0.27661(9) 0.0230(3) Uani 1 1 d . . . . .
H10A H 0.584577 0.702238 0.223229 0.028 Uiso 1 1 calc R . . . .
H10B H 0.626710 0.576363 0.264732 0.028 Uiso 1 1 calc R . . . .
C1 C 0.78220(13) 0.79108(11) 0.37601(9) 0.0207(3) Uani 1 1 d . . . . .
C2 C 0.78304(13) 0.82110(12) 0.27024(9) 0.0242(3) Uani 1 1 d . . . . .
C9 C 0.66376(12) 0.70107(11) 0.37718(9) 0.0203(3) Uani 1 1 d . . . . .
C6 C 0.91737(13) 0.73369(11) 0.43848(9) 0.0232(3) Uani 1 1 d . . . . .
C15 C 0.74301(14) 0.90068(11) 0.42510(10) 0.0256(3) Uani 1 1 d . . . . .
H15A H 0.778747 0.896698 0.496437 0.031 Uiso 1 1 calc R . . . .
H15B H 0.777743 0.970100 0.401659 0.031 Uiso 1 1 calc R . . . .
C8 C 0.73516(14) 0.60677(11) 0.45211(9) 0.0230(3) Uani 1 1 d . . . . .
H8A H 0.678845 0.584752 0.494210 0.028 Uiso 1 1 calc R . . . .
H8B H 0.753213 0.538214 0.417821 0.028 Uiso 1 1 calc R . . . .
C14 C 0.58863(14) 0.90097(11) 0.39469(10) 0.0269(3) Uani 1 1 d . . . . .
H14A H 0.552903 0.925480 0.326482 0.032 Uiso 1 1 calc R . . . .
H14B H 0.554358 0.952562 0.436593 0.032 Uiso 1 1 calc R . . . .
C11 C 0.44349(14) 0.62836(12) 0.28449(9) 0.0260(3) Uani 1 1 d . . . . .
C13 C 0.54937(13) 0.77488(12) 0.40775(9) 0.0242(3) Uani 1 1 d . . . . .
C5 C 0.97921(14) 0.65150(12) 0.37623(10) 0.0279(3) Uani 1 1 d . . . . .
H5A H 1.066847 0.624662 0.416502 0.034 Uiso 1 1 calc R . . . .
H5B H 0.920866 0.584152 0.357609 0.034 Uiso 1 1 calc R . . . .
C18 C 0.27210(14) 0.50884(12) 0.19367(10) 0.0270(3) Uani 1 1 d . . . . .
C19 C 0.30558(14) 0.48097(13) 0.30305(10) 0.0292(3) Uani 1 1 d . . . . .
H19A H 0.243185 0.519233 0.333496 0.035 Uiso 1 1 calc R . . . .
H19B H 0.303294 0.397956 0.314094 0.035 Uiso 1 1 calc R . . . .
C7 C 0.86815(14) 0.66128(11) 0.51344(9) 0.0253(3) Uani 1 1 d . . . . .
H7A H 0.933901 0.601843 0.543107 0.030 Uiso 1 1 calc R . . . .
H7B H 0.852769 0.710155 0.565346 0.030 Uiso 1 1 calc R . . . .
C3 C 0.85898(15) 0.74403(14) 0.21708(10) 0.0319(3) Uani 1 1 d . . . . .
H3A H 0.870926 0.784966 0.159915 0.038 Uiso 1 1 calc R . . . .
H3B H 0.805396 0.675043 0.193686 0.038 Uiso 1 1 calc R . . . .
C16 C 0.54371(15) 0.75596(13) 0.51447(10) 0.0313(3) Uani 1 1 d . . . . .
H16A H 0.519664 0.676781 0.522646 0.047 Uiso 1 1 calc GR . . . .
H16B H 0.476935 0.806757 0.528102 0.047 Uiso 1 1 calc GR . . . .
H16C H 0.630976 0.772532 0.559338 0.047 Uiso 1 1 calc GR . . . .
C12 C 0.41307(14) 0.73761(13) 0.33497(11) 0.0308(3) Uani 1 1 d . . . . .
H12A H 0.346131 0.721803 0.370197 0.037 Uiso 1 1 calc R . . . .
H12B H 0.378476 0.798259 0.286742 0.037 Uiso 1 1 calc R . . . .
C17 C 1.02502(14) 0.82346(13) 0.48933(11) 0.0308(3) Uani 1 1 d . . . . .
H17A H 1.041231 0.875607 0.440681 0.046 Uiso 1 1 calc GR . . . .
H17B H 1.107877 0.784265 0.522303 0.046 Uiso 1 1 calc GR . . . .
H17C H 0.993220 0.866602 0.536767 0.046 Uiso 1 1 calc GR . . . .
C4 C 0.99740(14) 0.70802(14) 0.28319(11) 0.0325(3) Uani 1 1 d . . . . .
H4A H 1.039846 0.653679 0.248367 0.039 Uiso 1 1 calc R . . . .
H4B H 1.055664 0.775570 0.300631 0.039 Uiso 1 1 calc R . . . .
H18A H 0.1719(19) 0.5249(17) 0.1635(14) 0.040(5) Uiso 1 1 d . . . . .
H18B H 0.2985(18) 0.4468(17) 0.1546(14) 0.041(5) Uiso 1 1 d . . . . .

loop_
_atom_site_aniso_label
_atom_site_aniso_U_11
_atom_site_aniso_U_22
_atom_site_aniso_U_33
_atom_site_aniso_U_23
_atom_site_aniso_U_13
_atom_site_aniso_U_12
O3 0.0307(5) 0.0281(5) 0.0236(5) 0.0099(4) 0.0008(4) -0.0059(4)
O1 0.0440(6) 0.0295(5) 0.0304(5) 0.0127(4) 0.0124(4) 0.0032(4)
O2 0.0386(6) 0.0381(6) 0.0232(5) 0.0120(4) -0.0069(4) -0.0162(5)
C10 0.0294(7) 0.0210(6) 0.0174(6) 0.0003(5) 0.0046(5) -0.0029(5)
C1 0.0253(6) 0.0177(6) 0.0185(6) -0.0006(5) 0.0050(5) -0.0001(5)
C2 0.0266(6) 0.0236(6) 0.0223(6) 0.0007(5) 0.0066(5) -0.0049(5)
C9 0.0258(6) 0.0182(6) 0.0168(5) 0.0008(4) 0.0058(5) 0.0000(5)
C6 0.0255(6) 0.0219(6) 0.0198(6) -0.0022(5) 0.0024(5) 0.0010(5)
C15 0.0341(7) 0.0182(6) 0.0241(6) -0.0020(5) 0.0076(5) 0.0008(5)
C8 0.0314(7) 0.0186(6) 0.0180(6) 0.0025(5) 0.0054(5) 0.0009(5)
C14 0.0332(7) 0.0215(7) 0.0271(6) -0.0004(5) 0.0104(5) 0.0052(5)
C11 0.0285(7) 0.0266(7) 0.0188(6) 0.0067(5) 0.0001(5) -0.0044(5)
C13 0.0269(6) 0.0233(6) 0.0231(6) 0.0012(5) 0.0082(5) 0.0034(5)
C5 0.0267(7) 0.0271(7) 0.0290(7) -0.0042(6) 0.0060(5) 0.0030(5)
C18 0.0315(7) 0.0250(7) 0.0229(6) 0.0014(5) 0.0048(5) -0.0046(5)
C19 0.0316(7) 0.0296(7) 0.0252(7) 0.0058(5) 0.0060(5) -0.0057(6)
C7 0.0308(7) 0.0225(6) 0.0194(6) 0.0016(5) 0.0018(5) 0.0032(5)
C3 0.0368(8) 0.0399(8) 0.0207(6) -0.0016(6) 0.0109(6) -0.0003(6)
C16 0.0396(8) 0.0314(8) 0.0273(7) 0.0018(6) 0.0165(6) 0.0045(6)
C12 0.0260(7) 0.0306(7) 0.0344(7) 0.0026(6) 0.0060(6) 0.0028(5)
C17 0.0293(7) 0.0311(7) 0.0288(7) -0.0049(6) 0.0027(5) -0.0048(6)
C4 0.0311(7) 0.0375(8) 0.0314(7) -0.0069(6) 0.0133(6) 0.0000(6)

loop_
_atom_type_symbol
_atom_type_description
_atom_type_scat_dispersion_real
_atom_type_scat_dispersion_imag
_atom_type_scat_source
C C 0.0181 0.0091 'International Tables Vol C Tables 4.2.6.8 and 6.1.1.4'
H H 0.0000 0.0000 'International Tables Vol C Tables 4.2.6.8 and 6.1.1.4'
O O 0.0492 0.0322 'International Tables Vol C Tables 4.2.6.8 and 6.1.1.4'

loop_
_geom_angle_atom_site_label_1
_geom_angle_atom_site_label_2
_geom_angle_atom_site_label_3
_geom_angle
_geom_angle_site_symmetry_1
_geom_angle_site_symmetry_3
_geom_angle_publ_flag
C19 O3 C11 105.92(10) . . ?
C18 O2 C11 109.05(10) . . ?
C11 C10 C9 104.98(10) . . ?
C2 C1 C9 111.50(10) . . ?
C2 C1 C6 113.42(10) . . ?
C2 C1 C15 108.89(10) . . ?
C6 C1 C9 106.04(9) . . ?
C15 C1 C9 103.38(10) . . ?
C15 C1 C6 113.15(10) . . ?
O1 C2 C1 121.10(12) . . ?
O1 C2 C3 119.34(12) . . ?
C3 C2 C1 119.56(12) . . ?
C10 C9 C1 116.44(10) . . ?
C10 C9 C8 112.21(10) . . ?
C10 C9 C13 102.82(10) . . ?
C1 C9 C13 105.90(10) . . ?
C8 C9 C1 104.20(10) . . ?
C8 C9 C13 115.55(10) . . ?
C5 C6 C1 112.31(10) . . ?
C7 C6 C1 101.89(10) . . ?
C7 C6 C5 108.89(11) . . ?
C17 C6 C1 112.74(11) . . ?
C17 C6 C5 108.79(11) . . ?
C17 C6 C7 112.08(11) . . ?
C14 C15 C1 104.84(10) . . ?
C7 C8 C9 105.93(10) . . ?
C15 C14 C13 104.60(11) . . ?
O3 C11 O2 105.88(10) . . ?
O3 C11 C10 110.27(11) . . ?
O3 C11 C12 112.92(11) . . ?
O2 C11 C10 112.76(11) . . ?
O2 C11 C12 111.65(11) . . ?
C10 C11 C12 103.52(11) . . ?
C14 C13 C9 103.53(10) . . ?
C14 C13 C16 109.57(11) . . ?
C14 C13 C12 113.76(11) . . ?
C16 C13 C9 114.73(11) . . ?
C16 C13 C12 109.61(11) . . ?
C12 C13 C9 105.60(10) . . ?
C4 C5 C6 113.34(11) . . ?
O2 C18 C19 103.86(11) . . ?
O3 C19 C18 102.49(11) . . ?
C8 C7 C6 104.27(10) . . ?
C2 C3 C4 112.26(11) . . ?
C11 C12 C13 105.93(11) . . ?
C5 C4 C3 109.03(11) . . ?

loop_
_geom_bond_atom_site_label_1
_geom_bond_atom_site_label_2
_geom_bond_distance
_geom_bond_site_symmetry_2
_geom_bond_publ_flag
O3 C11 1.4240(15) . ?
O3 C19 1.4210(16) . ?
O1 C2 1.2153(17) . ?
O2 C11 1.4321(15) . ?
O2 C18 1.4127(16) . ?
C10 C9 1.5426(16) . ?
C10 C11 1.5102(18) . ?
C1 C2 1.5320(17) . ?
C1 C9 1.6006(17) . ?
C1 C6 1.5662(17) . ?
C1 C15 1.5454(17) . ?
C2 C3 1.5103(19) . ?
C9 C8 1.5488(17) . ?
C9 C13 1.6021(17) . ?
C6 C5 1.5421(18) . ?
C6 C7 1.5372(18) . ?
C6 C17 1.5361(18) . ?
C15 C14 1.5207(19) . ?
C8 C7 1.5309(18) . ?
C14 C13 1.5317(18) . ?
C11 C12 1.520(2) . ?
C13 C16 1.5361(18) . ?
C13 C12 1.5461(19) . ?
C5 C4 1.521(2) . ?
C18 C19 1.5166(18) . ?
C3 C4 1.522(2) . ?
